data_4061395
_journal_name_full Organometallics
_journal_paper_doi 10.1021/om049318g
_journal_year 2005
_chemical_formula_sum 'C38 H62 N2 Si Ti'
_chemical_formula_weight 622.89
_space_group_IT_number 1
_symmetry_cell_setting triclinic
_symmetry_space_group_name_Hall 'P 1'
_symmetry_space_group_name_H-M 'P 1'
_cell_angle_alpha 105.068(2)
_cell_angle_beta 94.188(2)
_cell_angle_gamma 113.742(2)
_cell_formula_units_Z 1
_cell_length_a 9.9829(7)
_cell_length_b 10.3129(8)
_cell_length_c 10.5462(8)
_cell_measurement_temperature 113(2)
_cell_volume 940.10(12)
_diffrn_ambient_temperature 113(2)
_exptl_crystal_density_diffrn 1.100
_cod_depositor_comments
;
The following automatic conversions were performed:
'_symmetry_cell_setting' value 'Triclinic' changed to 'triclinic'
according to '/home/saulius/struct/CIF-dictionaries/cif_core.dic'
dictionary named 'cif_core.dic' version 2.4.1 from 2010-06-29.

Automatic conversion script
Id: cif_fix_enum 1527 2010-12-29 10:47:43Z saulius 
;
_cod_database_code 4061395

loop_
_symmetry_equiv_pos_as_xyz
'x, y, z'

loop_
_atom_site_label
_atom_site_type_symbol
_atom_site_fract_x
_atom_site_fract_y
_atom_site_fract_z
_atom_site_U_iso_or_equiv
_atom_site_adp_type
_atom_site_occupancy
_atom_site_symmetry_multiplicity
_atom_site_calc_flag
_atom_site_refinement_flags
_atom_site_disorder_assembly
_atom_site_disorder_group
Ti1 Ti 0.541260(17) 0.250041(17) 0.130211(16) 0.01278(5) Uani 1 1 d . . .
N2 N 0.38115(13) 0.03692(13) 0.02815(11) 0.0145(2) Uani 1 1 d . . .
C3 C 0.29079(15) -0.02210(15) 0.10541(14) 0.0164(2) Uani 1 1 d . . .
C4 C 0.32901(16) 0.03470(16) 0.24738(14) 0.0185(3) Uani 1 1 d . . .
C5 C 0.46935(16) 0.12530(15) 0.33354(13) 0.0166(2) Uani 1 1 d . . .
N6 N 0.59627(13) 0.19360(13) 0.29190(12) 0.0152(2) Uani 1 1 d . . .
C7 C 0.34634(15) -0.03616(15) -0.11500(13) 0.0156(2) Uani 1 1 d . . .
C8 C 0.25636(16) -0.00537(15) -0.20047(14) 0.0172(2) Uani 1 1 d . . .
C9 C 0.22822(17) -0.07672(18) -0.33854(15) 0.0221(3) Uani 1 1 d . . .
C10 C 0.28865(19) -0.17391(18) -0.39114(15) 0.0250(3) Uani 1 1 d . . .
C11 C 0.37819(18) -0.20156(17) -0.30607(16) 0.0236(3) Uani 1 1 d . . .
C12 C 0.40877(16) -0.13436(16) -0.16723(15) 0.0190(3) Uani 1 1 d . . .
C13 C 0.50459(18) -0.17257(18) -0.07843(16) 0.0231(3) Uani 1 1 d . . .
C14 C 0.6487(3) -0.1572(3) -0.1246(3) 0.0441(5) Uani 1 1 d . . .
C15 C 0.4172(3) -0.3332(4) -0.0773(5) 0.0658(10) Uani 1 1 d . . .
C16 C 0.18956(17) 0.10240(16) -0.15039(15) 0.0196(3) Uani 1 1 d . . .
C17 C 0.2522(2) 0.23603(19) -0.20345(18) 0.0281(3) Uani 1 1 d . . .
C18 C 0.0184(2) 0.0254(2) -0.1898(2) 0.0309(4) Uani 1 1 d . . .
C19 C 0.13980(18) -0.15302(18) 0.04577(17) 0.0257(3) Uani 1 1 d . . .
C20 C 0.47393(19) 0.14327(19) 0.48039(15) 0.0227(3) Uani 1 1 d . . .
C21 C 0.73627(15) 0.24475(15) 0.38139(13) 0.0161(2) Uani 1 1 d . . .
C22 C 0.82400(16) 0.39851(16) 0.44771(14) 0.0173(2) Uani 1 1 d . . .
C23 C 0.96009(17) 0.44456(17) 0.53308(15) 0.0212(3) Uani 1 1 d . . .
C24 C 1.00837(17) 0.34228(18) 0.55468(15) 0.0224(3) Uani 1 1 d . . .
C25 C 0.92111(18) 0.19138(18) 0.48890(16) 0.0222(3) Uani 1 1 d . . .
C26 C 0.78544(17) 0.13976(16) 0.40175(15) 0.0194(3) Uani 1 1 d . . .
C27 C 0.69859(19) -0.02759(17) 0.33058(17) 0.0248(3) Uani 1 1 d . . .
C28 C 0.7841(2) -0.0791(2) 0.2292(2) 0.0341(4) Uani 1 1 d . . .
C29 C 0.6699(2) -0.1165(2) 0.4294(2) 0.0327(4) Uani 1 1 d . . .
C30 C 0.77599(17) 0.51711(16) 0.43330(14) 0.0190(3) Uani 1 1 d . . .
C31 C 0.8768(2) 0.61448(18) 0.35864(17) 0.0250(3) Uani 1 1 d . . .
C32 C 0.7748(2) 0.61424(19) 0.57070(17) 0.0258(3) Uani 1 1 d . . .
C33 C 0.68404(16) 0.29630(16) 0.02526(13) 0.0164(2) Uani 1 1 d . . .
C34 C 0.76754(16) 0.36473(16) -0.07220(14) 0.0184(3) Uani 1 1 d . . .
C35 C 0.93487(18) 0.4156(2) -0.03219(18) 0.0264(3) Uani 1 1 d . . .
C36 C 0.7406(2) 0.5004(2) -0.0744(2) 0.0334(4) Uani 1 1 d . . .
C37 C 0.7088(2) 0.2488(2) -0.21233(16) 0.0337(4) Uani 1 1 d . . .
C38 C 0.45085(16) 0.40776(16) 0.15729(14) 0.0171(2) Uani 1 1 d . . .
Si39 Si 0.30709(4) 0.42454(4) 0.25362(4) 0.01950(9) Uani 1 1 d . . .
C40 C 0.2683(2) 0.5856(2) 0.2427(2) 0.0288(3) Uani 1 1 d . . .
C41 C 0.3714(2) 0.4568(2) 0.43524(17) 0.0277(3) Uani 1 1 d . . .
C42 C 0.12337(19) 0.25417(19) 0.19301(18) 0.0262(3) Uani 1 1 d . . .
H43 H 0.255(2) -0.001(2) 0.287(2) 0.019(5) Uiso 1 1 d . . .
H44 H 0.161(2) -0.058(2) -0.391(2) 0.020(5) Uiso 1 1 d . . .
H45 H 0.271(3) -0.216(3) -0.491(3) 0.041(7) Uiso 1 1 d . . .
H46 H 0.415(3) -0.269(3) -0.343(2) 0.027(5) Uiso 1 1 d . . .
H47 H 0.531(3) -0.108(3) 0.013(2) 0.030(6) Uiso 1 1 d . . .
H48 H 0.691(5) -0.073(5) -0.154(4) 0.090(12) Uiso 1 1 d . . .
H49 H 0.618(5) -0.236(6) -0.218(5) 0.106(15) Uiso 1 1 d . . .
H50 H 0.707(3) -0.183(3) -0.072(2) 0.032(6) Uiso 1 1 d . . .
H51 H 0.364(9) -0.392(10) -0.106(9) 0.17(3) Uiso 1 1 d . . .
H52 H 0.362(8) -0.303(7) -0.018(7) 0.14(2) Uiso 1 1 d . . .
H53 H 0.473(3) -0.356(3) -0.017(3) 0.042(7) Uiso 1 1 d . . .
H54 H 0.212(2) 0.134(2) -0.056(2) 0.017(4) Uiso 1 1 d . . .
H55 H 0.354(3) 0.278(3) -0.184(3) 0.043(7) Uiso 1 1 d . . .
H56 H 0.218(3) 0.199(3) -0.303(3) 0.035(6) Uiso 1 1 d . . .
H57 H 0.212(2) 0.310(2) -0.164(2) 0.022(5) Uiso 1 1 d . . .
H58 H -0.022(3) -0.060(3) -0.153(3) 0.037(6) Uiso 1 1 d . . .
H59 H -0.017(3) -0.016(3) -0.288(2) 0.031(6) Uiso 1 1 d . . .
H60 H -0.025(3) 0.091(3) -0.164(2) 0.026(5) Uiso 1 1 d . . .
H61 H 0.126(4) -0.202(4) -0.037(3) 0.056(8) Uiso 1 1 d . . .
H62 H 0.060(4) -0.121(4) 0.033(4) 0.078(11) Uiso 1 1 d . . .
H63 H 0.104(4) -0.207(4) 0.109(3) 0.064(9) Uiso 1 1 d . . .
H64 H 0.375(3) 0.113(3) 0.505(3) 0.042(7) Uiso 1 1 d . . .
H65 H 0.541(3) 0.243(3) 0.534(3) 0.037(6) Uiso 1 1 d . . .
H66 H 0.522(4) 0.089(4) 0.511(3) 0.060(9) Uiso 1 1 d . . .
H67 H 1.019(2) 0.552(2) 0.579(2) 0.018(4) Uiso 1 1 d . . .
H68 H 1.102(2) 0.383(2) 0.619(2) 0.021(5) Uiso 1 1 d . . .
H69 H 0.954(3) 0.122(3) 0.501(2) 0.029(5) Uiso 1 1 d . . .
H70 H 0.605(3) -0.051(2) 0.279(2) 0.023(5) Uiso 1 1 d . . .
H71 H 0.795(3) -0.030(3) 0.164(3) 0.037(6) Uiso 1 1 d . . .
H72 H 0.734(4) -0.178(4) 0.179(3) 0.054(8) Uiso 1 1 d . . .
H73 H 0.880(3) -0.069(3) 0.273(3) 0.037(6) Uiso 1 1 d . . .
H74 H 0.617(3) -0.218(3) 0.383(3) 0.034(6) Uiso 1 1 d . . .
H75 H 0.766(3) -0.099(3) 0.477(3) 0.037(6) Uiso 1 1 d . . .
H76 H 0.616(4) -0.089(4) 0.480(3) 0.058(9) Uiso 1 1 d . . .
H77 H 0.676(2) 0.468(2) 0.3820(19) 0.014(4) Uiso 1 1 d . . .
H78 H 0.983(3) 0.671(3) 0.413(3) 0.052(8) Uiso 1 1 d . . .
H79 H 0.883(3) 0.558(3) 0.278(3) 0.034(6) Uiso 1 1 d . . .
H80 H 0.836(3) 0.684(3) 0.340(3) 0.040(6) Uiso 1 1 d . . .
H81 H 0.738(2) 0.685(2) 0.558(2) 0.016(4) Uiso 1 1 d . . .
H82 H 0.716(3) 0.551(3) 0.620(3) 0.044(7) Uiso 1 1 d . . .
H83 H 0.873(3) 0.667(3) 0.625(3) 0.032(6) Uiso 1 1 d . . .
H84 H 0.706(3) 0.223(3) 0.044(3) 0.040(6) Uiso 1 1 d . . .
H85 H 0.984(2) 0.463(2) -0.094(2) 0.023(5) Uiso 1 1 d . . .
H86 H 0.952(3) 0.330(3) -0.025(3) 0.039(6) Uiso 1 1 d . . .
H87 H 0.975(3) 0.489(3) 0.059(2) 0.031(6) Uiso 1 1 d . . .
H88 H 0.789(3) 0.550(3) -0.131(3) 0.041(7) Uiso 1 1 d . . .
H89 H 0.767(3) 0.578(3) 0.018(3) 0.037(6) Uiso 1 1 d . . .
H90 H 0.640(3) 0.474(3) -0.102(3) 0.037(6) Uiso 1 1 d . . .
H91 H 0.760(3) 0.295(3) -0.279(2) 0.029(6) Uiso 1 1 d . . .
H92 H 0.605(3) 0.206(3) -0.241(3) 0.035(6) Uiso 1 1 d . . .
H93 H 0.724(3) 0.164(3) -0.210(2) 0.030(6) Uiso 1 1 d . . .
H94 H 0.541(3) 0.502(3) 0.197(2) 0.029(5) Uiso 1 1 d . . .
H95 H 0.421(2) 0.399(2) 0.069(2) 0.019(5) Uiso 1 1 d . . .
H96 H 0.237(3) 0.578(3) 0.149(2) 0.029(5) Uiso 1 1 d . . .
H97 H 0.348(4) 0.679(4) 0.278(3) 0.052(8) Uiso 1 1 d . . .
H98 H 0.198(3) 0.586(3) 0.283(3) 0.048(7) Uiso 1 1 d . . .
H99 H 0.463(3) 0.538(3) 0.476(3) 0.039(6) Uiso 1 1 d . . .
H100 H 0.306(3) 0.474(3) 0.488(3) 0.039(6) Uiso 1 1 d . . .
H101 H 0.382(3) 0.375(3) 0.449(2) 0.027(5) Uiso 1 1 d . . .
H102 H 0.052(3) 0.264(3) 0.239(3) 0.048(7) Uiso 1 1 d . . .
H103 H 0.128(3) 0.168(3) 0.208(3) 0.044(7) Uiso 1 1 d . . .
H104 H 0.083(3) 0.230(3) 0.102(3) 0.039(6) Uiso 1 1 d . . .

loop_
_atom_site_aniso_label
_atom_site_aniso_U_11
_atom_site_aniso_U_22
_atom_site_aniso_U_33
_atom_site_aniso_U_23
_atom_site_aniso_U_13
_atom_site_aniso_U_12
Ti1 0.01405(10) 0.01208(9) 0.01183(10) 0.00331(7) 0.00265(7) 0.00563(8)
N2 0.0144(5) 0.0139(5) 0.0138(5) 0.0031(4) 0.0023(4) 0.0059(4)
C3 0.0156(6) 0.0149(5) 0.0174(6) 0.0039(5) 0.0033(5) 0.0061(5)
C4 0.0173(6) 0.0207(6) 0.0167(6) 0.0072(5) 0.0057(5) 0.0064(5)
C5 0.0179(6) 0.0167(6) 0.0144(6) 0.0049(5) 0.0036(5) 0.0068(5)
N6 0.0154(5) 0.0144(5) 0.0143(5) 0.0039(4) 0.0017(4) 0.0056(4)
C7 0.0155(6) 0.0142(5) 0.0134(6) 0.0009(4) 0.0031(5) 0.0050(5)
C8 0.0160(6) 0.0166(6) 0.0154(6) 0.0028(5) 0.0031(5) 0.0050(5)
C9 0.0204(7) 0.0233(7) 0.0163(6) 0.0031(5) 0.0005(5) 0.0060(6)
C10 0.0260(8) 0.0233(7) 0.0156(6) -0.0011(5) 0.0047(5) 0.0053(6)
C11 0.0252(7) 0.0202(7) 0.0220(7) 0.0003(5) 0.0080(6) 0.0100(6)
C12 0.0198(6) 0.0156(6) 0.0194(6) 0.0024(5) 0.0050(5) 0.0074(5)
C13 0.0258(7) 0.0249(7) 0.0246(7) 0.0073(6) 0.0078(6) 0.0166(6)
C14 0.0348(10) 0.0725(16) 0.0472(12) 0.0301(12) 0.0184(9) 0.0364(11)
C15 0.0436(14) 0.0600(17) 0.114(3) 0.066(2) 0.0158(16) 0.0187(13)
C16 0.0183(6) 0.0197(6) 0.0178(6) 0.0019(5) -0.0007(5) 0.0085(5)
C17 0.0318(9) 0.0224(7) 0.0282(8) 0.0077(6) -0.0002(7) 0.0113(7)
C18 0.0208(7) 0.0331(9) 0.0346(9) 0.0025(7) 0.0004(7) 0.0136(7)
C19 0.0196(7) 0.0227(7) 0.0216(7) 0.0033(6) 0.0035(6) -0.0012(6)
C20 0.0248(7) 0.0284(8) 0.0152(6) 0.0093(6) 0.0067(5) 0.0101(6)
C21 0.0168(6) 0.0170(6) 0.0136(6) 0.0045(5) 0.0022(5) 0.0069(5)
C22 0.0186(6) 0.0182(6) 0.0157(6) 0.0065(5) 0.0026(5) 0.0079(5)
C23 0.0177(7) 0.0208(7) 0.0207(6) 0.0055(5) 0.0001(5) 0.0053(5)
C24 0.0178(6) 0.0256(7) 0.0214(7) 0.0080(6) 0.0001(5) 0.0075(6)
C25 0.0208(7) 0.0234(7) 0.0243(7) 0.0109(6) 0.0012(5) 0.0101(6)
C26 0.0188(6) 0.0184(6) 0.0202(6) 0.0076(5) 0.0021(5) 0.0067(5)
C27 0.0240(7) 0.0172(6) 0.0317(8) 0.0076(6) -0.0015(6) 0.0088(6)
C28 0.0407(10) 0.0217(8) 0.0356(9) 0.0031(7) 0.0036(8) 0.0138(8)
C29 0.0298(9) 0.0240(8) 0.0468(11) 0.0179(8) 0.0055(8) 0.0103(7)
C30 0.0201(7) 0.0160(6) 0.0179(6) 0.0031(5) 0.0000(5) 0.0071(5)
C31 0.0296(8) 0.0215(7) 0.0245(7) 0.0095(6) 0.0036(6) 0.0108(6)
C32 0.0320(9) 0.0227(7) 0.0210(7) 0.0020(6) 0.0028(6) 0.0137(7)
C33 0.0171(6) 0.0171(6) 0.0143(6) 0.0049(5) 0.0036(5) 0.0068(5)
C34 0.0167(6) 0.0234(6) 0.0155(6) 0.0080(5) 0.0043(5) 0.0078(5)
C35 0.0179(7) 0.0295(8) 0.0306(8) 0.0107(7) 0.0063(6) 0.0082(6)
C36 0.0332(9) 0.0395(10) 0.0459(11) 0.0300(9) 0.0183(8) 0.0218(8)
C37 0.0288(9) 0.0434(10) 0.0150(7) 0.0053(7) 0.0051(6) 0.0047(8)
C38 0.0170(6) 0.0161(6) 0.0163(6) 0.0025(5) 0.0023(5) 0.0073(5)
Si39 0.01758(18) 0.01985(18) 0.01904(18) 0.00063(14) 0.00271(14) 0.00979(15)
C40 0.0231(8) 0.0252(8) 0.0356(9) 0.0003(7) 0.0001(7) 0.0149(7)
C41 0.0268(8) 0.0344(9) 0.0199(7) 0.0012(6) 0.0054(6) 0.0157(7)
C42 0.0204(7) 0.0258(7) 0.0276(8) 0.0027(6) 0.0056(6) 0.0088(6)

loop_
_geom_bond_atom_site_label_1
_geom_bond_atom_site_label_2
_geom_bond_distance
_geom_bond_site_symmetry_2
_geom_bond_publ_flag
Ti1 C33 1.8552(14) . ?
Ti1 N6 2.0457(11) . ?
Ti1 N2 2.0577(11) . ?
Ti1 C38 2.1261(14) . ?
Ti1 H84 2.02(3) . ?
N2 C3 1.3309(18) . ?
N2 C7 1.4453(17) . ?
C3 C4 1.4181(19) . ?
C3 C19 1.507(2) . ?
C4 C5 1.407(2) . ?
C4 H43 0.88(2) . ?
C5 N6 1.3483(18) . ?
C5 C20 1.5061(19) . ?
N6 C21 1.4413(18) . ?
C7 C8 1.4073(19) . ?
C7 C12 1.4091(19) . ?
C8 C9 1.399(2) . ?
C8 C16 1.517(2) . ?
C9 C10 1.387(2) . ?
C9 H44 0.95(2) . ?
C10 C11 1.381(2) . ?
C10 H45 1.00(3) . ?
C11 C12 1.398(2) . ?
C11 H46 0.92(2) . ?
C12 C13 1.521(2) . ?
C13 C14 1.514(3) . ?
C13 C15 1.534(3) . ?
C13 H47 0.97(2) . ?
C14 H48 0.94(4) . ?
C14 H49 1.03(5) . ?
C14 H50 0.93(3) . ?
C15 H51 0.60(9) . ?
C15 H52 0.94(7) . ?
C15 H53 0.95(3) . ?
C16 C18 1.534(2) . ?
C16 C17 1.537(2) . ?
C16 H54 0.94(2) . ?
C17 H55 0.91(3) . ?
C17 H56 1.00(3) . ?
C17 H57 1.01(2) . ?
C18 H58 1.00(3) . ?
C18 H59 0.99(2) . ?
C18 H60 0.94(2) . ?
C19 H61 0.86(3) . ?
C19 H62 0.99(4) . ?
C19 H63 0.97(4) . ?
C20 H64 0.99(3) . ?
C20 H65 0.95(3) . ?
C20 H66 0.97(3) . ?
C21 C22 1.409(2) . ?
C21 C26 1.4116(19) . ?
C22 C23 1.400(2) . ?
C22 C30 1.519(2) . ?
C23 C24 1.384(2) . ?
C23 H67 0.98(2) . ?
C24 C25 1.386(2) . ?
C24 H68 0.98(2) . ?
C25 C26 1.395(2) . ?
C25 H69 0.94(2) . ?
C26 C27 1.523(2) . ?
C27 C29 1.530(2) . ?
C27 C28 1.535(3) . ?
C27 H70 0.95(2) . ?
C28 H71 0.94(3) . ?
C28 H72 0.92(3) . ?
C28 H73 0.98(3) . ?
C29 H74 0.93(3) . ?
C29 H75 0.98(3) . ?
C29 H76 0.86(3) . ?
C30 C31 1.534(2) . ?
C30 C32 1.536(2) . ?
C30 H77 0.956(19) . ?
C31 H78 1.01(3) . ?
C31 H79 0.92(3) . ?
C31 H80 1.00(3) . ?
C32 H81 0.97(2) . ?
C32 H82 0.98(3) . ?
C32 H83 0.96(3) . ?
C33 C34 1.5093(19) . ?
C33 H84 0.93(3) . ?
C34 C35 1.523(2) . ?
C34 C37 1.532(2) . ?
C34 C36 1.533(2) . ?
C35 H85 0.96(2) . ?
C35 H86 0.98(3) . ?
C35 H87 0.99(2) . ?
C36 H88 0.92(3) . ?
C36 H89 1.03(3) . ?
C36 H90 0.93(3) . ?
C37 H91 1.01(2) . ?
C37 H92 0.94(3) . ?
C37 H93 0.95(3) . ?
C38 Si39 1.8556(15) . ?
C38 H94 0.98(2) . ?
C38 H95 0.93(2) . ?
Si39 C41 1.8731(18) . ?
Si39 C42 1.8734(17) . ?
Si39 C40 1.8795(18) . ?
C40 H96 0.98(2) . ?
C40 H97 0.93(3) . ?
C40 H98 0.85(3) . ?
C41 H99 0.92(3) . ?
C41 H100 0.93(3) . ?
C41 H101 0.94(2) . ?
C42 H102 0.91(3) . ?
C42 H103 0.96(3) . ?
C42 H104 0.94(3) . ?
